data_9014727
loop_
_publ_author_name
'Baldinozzi, G.'
'Berar, J.-F.'
'Calvarin, G.'

_publ_section_title
;
 Rietveld refinement of two-phase Zr-doped Y~2~O~3~
;
_journal_coden_ASTM MSFOEP
_journal_name_full 'Materials Science Forum'
_journal_page_first 680
_journal_page_last 685
_journal_paper_doi 10.4028/www.scientific.net/MSF.278-281.680
_journal_volume 278-281
_journal_year 1998
_chemical_formula_sum 'O6 Y2.001 Zr1.999'
_space_group_IT_number 206
_symmetry_space_group_name_Hall '-I 2b 2c 3'
_symmetry_space_group_name_H-M 'I a -3'
_cell_angle_alpha 90
_cell_angle_beta 90
_cell_angle_gamma 90
_cell_length_a 10.515
_cell_length_b 10.515
_cell_length_c 10.515
_cell_formula_units_Z 8
_cell_volume 1162.593
_database_code_amcsd 0016880
_exptl_crystal_density_diffrn 5.213
_cod_duplicate_entry 1009018
_cod_original_sg_symbol_H-M 'I a 3'
_cod_original_formula_sum 'Y2.001 Zr1.999 O6'
_cod_database_code 9014727
_amcsd_formula_title 'O3 Y Zr'

loop_
_space_group_symop_operation_xyz
x,y,z
1/2+x,1/2+y,1/2+z
1/2+z,x,1/2-y
+z,1/2+x,-y
1/2+z,-x,y
+z,1/2-x,1/2+y
-z,x,1/2+y
1/2-z,1/2+x,+y
-z,-x,-y
1/2-z,1/2-x,1/2-y
1/2+y,1/2-z,-x
+y,-z,1/2-x
-y,1/2-z,x
1/2-y,-z,1/2+x
1/2-y,z,-x
-y,1/2+z,1/2-x
y,z,x
1/2+y,1/2+z,1/2+x
x,1/2-y,1/2+z
1/2+x,-y,+z
-x,y,1/2+z
1/2-x,1/2+y,+z
x,1/2+y,-z
1/2+x,+y,1/2-z
-x,-y,-z
1/2-x,1/2-y,1/2-z
1/2-z,-x,1/2+y
-z,1/2-x,+y
1/2-z,x,-y
-z,1/2+x,1/2-y
z,-x,1/2-y
1/2+z,1/2-x,-y
z,x,y
1/2+z,1/2+x,1/2+y
1/2-y,1/2+z,x
-y,+z,1/2+x
y,1/2+z,-x
1/2+y,+z,1/2-x
1/2+y,-z,x
+y,1/2-z,1/2+x
-y,-z,-x
1/2-y,1/2-z,1/2-x
-x,1/2+y,1/2-z
1/2-x,+y,-z
x,-y,1/2-z
1/2+x,1/2-y,-z
-x,1/2-y,z
1/2-x,-y,1/2+z

loop_
_atom_site_label
_atom_site_fract_x
_atom_site_fract_y
_atom_site_fract_z
_atom_site_occupancy
Y1 -0.01800 0.00000 0.25000 0.66700
Zr1 -0.01800 0.00000 0.25000 0.33300
Zr2 0.25000 0.25000 0.25000 1.00000
O1 0.37900 0.14900 0.38100 1.00000

loop_
_cod_related_entry_id
_cod_related_entry_database
_cod_related_entry_code
1 AMCSD 0016880
